data_4126979
loop_
_publ_author_name
'Lochenie, Charles'
'Sch\"otz, Konstantin'
'Panzer, Fabian'
'Kurz, Hannah'
'Maier, Bernadette'
'Puchtler, Florian'
'Agarwal, Seema'
'K\"ohler, Anna'
'Weber, Birgit'

_publ_section_title
;
 Spin crossover iron(II) coordination polymer with fluorescent properties:
 correlation between emission properties and spin state.
;
_journal_name_full 'Journal of the American Chemical Society'
_journal_paper_doi 10.1021/jacs.7b10571
_journal_year 2017
_chemical_formula_moiety 'C60 H56 Fe2 N10 O14, 2(C H4 O)'
_chemical_formula_sum 'C62 H64 Fe2 N10 O16'
_chemical_formula_weight 1316.93
_chemical_name_common '{(\m-bipy)[FeL5i(MeOH)]2.2 MeOH}'
_chemical_name_systematic
;
 ?
;
_space_group_crystal_system triclinic
_space_group_IT_number 2
_space_group_name_Hall '-P 1'
_space_group_name_H-M_alt 'P -1'
_symmetry_space_group_name_Hall '-P 1'
_symmetry_space_group_name_H-M 'P -1'
_atom_sites_solution_hydrogens geom
_atom_sites_solution_primary direct
_atom_sites_solution_secondary difmap
_audit_creation_date 2016-03-30
_audit_creation_method SHELXL-2014
_cell_angle_alpha 65.731(3)
_cell_angle_beta 82.036(4)
_cell_angle_gamma 82.580(4)
_cell_formula_units_Z 1
_cell_length_a 7.9947(4)
_cell_length_b 13.5976(5)
_cell_length_c 14.9636(7)
_cell_measurement_reflns_used 17808
_cell_measurement_temperature 133(2)
_cell_measurement_theta_max 28.59
_cell_measurement_theta_min 1.50
_cell_volume 1463.91(12)
_computing_cell_refinement X-AREA-STOE
_computing_data_collection X-AREA-STOE
_computing_data_reduction X-AREA-STOE
_computing_molecular_graphics ORTEP-III
_computing_publication_material PLATON
_computing_structure_refinement 'SHELXL-2014 (Sheldrick, 2014)'
_computing_structure_solution SIR97
_diffrn_ambient_temperature 133(2)
_diffrn_detector_area_resol_mean 9
_diffrn_measured_fraction_theta_full 0.977
_diffrn_measured_fraction_theta_max 0.918
_diffrn_measurement_device_type STOE-STADIVARI
_diffrn_measurement_method omega-scan
_diffrn_radiation_type MoK\a
_diffrn_radiation_wavelength 0.71069
_diffrn_reflns_av_R_equivalents 0.0928
_diffrn_reflns_av_unetI/netI 0.0670
_diffrn_reflns_Laue_measured_fraction_full 0.977
_diffrn_reflns_Laue_measured_fraction_max 0.918
_diffrn_reflns_limit_h_max 10
_diffrn_reflns_limit_h_min -10
_diffrn_reflns_limit_k_max 9
_diffrn_reflns_limit_k_min -18
_diffrn_reflns_limit_l_max 19
_diffrn_reflns_limit_l_min -20
_diffrn_reflns_number 16292
_diffrn_reflns_point_group_measured_fraction_full 0.977
_diffrn_reflns_point_group_measured_fraction_max 0.918
_diffrn_reflns_theta_full 25.240
_diffrn_reflns_theta_max 28.590
_diffrn_reflns_theta_min 1.499
_diffrn_source 'fine-focus sealed tube'
_exptl_absorpt_coefficient_mu 0.577
_exptl_absorpt_correction_type none
_exptl_crystal_colour 'dark red'
_exptl_crystal_density_diffrn 1.494
_exptl_crystal_density_method 'not measured'
_exptl_crystal_description Prism
_exptl_crystal_F_000 686
_exptl_crystal_size_max 0.182
_exptl_crystal_size_mid 0.174
_exptl_crystal_size_min 0.163
_refine_diff_density_max 0.507
_refine_diff_density_min -0.719
_refine_diff_density_rms 0.093
_refine_ls_extinction_method none
_refine_ls_goodness_of_fit_ref 0.968
_refine_ls_hydrogen_treatment constr
_refine_ls_matrix_type full
_refine_ls_number_parameters 406
_refine_ls_number_reflns 6866
_refine_ls_number_restraints 0
_refine_ls_restrained_S_all 0.968
_refine_ls_R_factor_all 0.0667
_refine_ls_R_factor_gt 0.0558
_refine_ls_shift/su_max 0.001
_refine_ls_shift/su_mean 0.000
_refine_ls_structure_factor_coef Fsqd
_refine_ls_weighting_details 'w=1/[\s^2^(Fo^2^)+(0.1142P)^2^] where P=(Fo^2^+2Fc^2^)/3'
_refine_ls_weighting_scheme calc
_refine_ls_wR_factor_gt 0.1532
_refine_ls_wR_factor_ref 0.1614
_reflns_Friedel_coverage 0.000
_reflns_number_gt 5424
_reflns_number_total 6866
_reflns_threshold_expression 'I > 2\s(I)'
_cod_data_source_file ja7b10571_si_002.cif
_cod_data_source_block cl081
_cod_original_cell_volume 1463.91(11)
_cod_database_code 4126979
_shelx_space_group_comment
;
The symmetry employed for this shelxl refinement is uniquely defined
by the following loop, which should always be used as a source of
symmetry information in preference to the above space-group names.
They are only intended as comments.
;
_shelxl_version_number 2014-3

loop_
_space_group_symop_operation_xyz
'x, y, z'
'-x, -y, -z'

loop_
_atom_site_label
_atom_site_type_symbol
_atom_site_fract_x
_atom_site_fract_y
_atom_site_fract_z
_atom_site_U_iso_or_equiv
_atom_site_adp_type
_atom_site_occupancy
_atom_site_site_symmetry_order
_atom_site_calc_flag
_atom_site_refinement_flags_posn
_atom_site_refinement_flags_adp
C1 C 0.5243(3) 0.30187(18) 0.99826(17) 0.0287(5) Uani 1 1 d . .
C2 C 0.3979(3) 0.39064(18) 0.97506(17) 0.0278(5) Uani 1 1 d . .
C3 C 0.3420(3) 0.44765(18) 0.87998(17) 0.0276(4) Uani 1 1 d . .
H3A H 0.2636 0.5088 0.8719 0.033 Uiso 1 1 calc R U
C4 C 0.3117(3) 0.49153(17) 0.71345(16) 0.0252(4) Uani 1 1 d . .
C5 C 0.2244(3) 0.59003(17) 0.69484(17) 0.0270(4) Uani 1 1 d . .
H5 H 0.2147 0.6201 0.7427 0.032 Uiso 1 1 calc R U
C6 C 0.1481(3) 0.64850(17) 0.60596(17) 0.0261(4) Uani 1 1 d . .
C7 C -0.0133(3) 0.79445(17) 0.50687(18) 0.0281(5) Uani 1 1 d . .
C8 C -0.1114(3) 0.89475(18) 0.48838(19) 0.0314(5) Uani 1 1 d . .
H8 H -0.1262 0.9249 0.5363 0.038 Uiso 1 1 calc R U
C9 C -0.1842(3) 0.94770(19) 0.40226(19) 0.0338(5) Uani 1 1 d . .
H9 H -0.2502 1.0143 0.3908 0.041 Uiso 1 1 calc R U
C10 C -0.1625(3) 0.9042(2) 0.3292(2) 0.0338(5) Uani 1 1 d . .
H10 H -0.2135 0.9426 0.2694 0.041 Uiso 1 1 calc R U
C11 C -0.0695(3) 0.80823(19) 0.34389(19) 0.0325(5) Uani 1 1 d . .
H11 H -0.0561 0.7803 0.2944 0.039 Uiso 1 1 calc R U
C12 C 0.0073(3) 0.75011(18) 0.43336(18) 0.0278(5) Uani 1 1 d . .
C13 C 0.1680(3) 0.60383(17) 0.53246(17) 0.0264(4) Uani 1 1 d . .
C14 C 0.2653(3) 0.50394(18) 0.55099(17) 0.0289(5) Uani 1 1 d . .
H14 H 0.2818 0.4752 0.5020 0.035 Uiso 1 1 calc R U
C15 C 0.3364(3) 0.44768(17) 0.63822(17) 0.0259(4) Uani 1 1 d . .
C16 C 0.4593(3) 0.30026(17) 0.60089(18) 0.0277(5) Uani 1 1 d . .
H16 H 0.4050 0.3356 0.5419 0.033 Uiso 1 1 calc R U
C17 C 0.5554(3) 0.20106(17) 0.61317(18) 0.0283(5) Uani 1 1 d . .
C18 C 0.6428(3) 0.13782(18) 0.69792(18) 0.0291(5) Uani 1 1 d . .
C19 C 0.5862(4) 0.2448(2) 1.0987(2) 0.0411(6) Uani 1 1 d . .
H19A H 0.6716 0.1862 1.0990 0.062 Uiso 1 1 calc R U
H19B H 0.4908 0.2148 1.1473 0.062 Uiso 1 1 calc R U
H19C H 0.6365 0.2964 1.1154 0.062 Uiso 1 1 calc R U
C20 C 0.3211(3) 0.42883(18) 1.05171(18) 0.0296(5) Uani 1 1 d . .
C21 C 0.1112(3) 0.5516(2) 1.0866(2) 0.0353(5) Uani 1 1 d . .
H21A H 0.0668 0.4924 1.1459 0.053 Uiso 1 1 calc R U
H21B H 0.0175 0.6038 1.0567 0.053 Uiso 1 1 calc R U
H21C H 0.1915 0.5877 1.1044 0.053 Uiso 1 1 calc R U
C22 C 0.7235(4) 0.02572(19) 0.7173(2) 0.0374(6) Uani 1 1 d . .
H22A H 0.8231 0.0298 0.6700 0.056 Uiso 1 1 calc R U
H22B H 0.6418 -0.0179 0.7101 0.056 Uiso 1 1 calc R U
H22C H 0.7582 -0.0079 0.7844 0.056 Uiso 1 1 calc R U
C23 C 0.5609(3) 0.16356(18) 0.53322(18) 0.0293(5) Uani 1 1 d . .
C24 C 0.4817(4) 0.2040(2) 0.3742(2) 0.0373(6) Uani 1 1 d . .
H24A H 0.5980 0.2045 0.3431 0.056 Uiso 1 1 calc R U
H24B H 0.4074 0.2556 0.3260 0.056 Uiso 1 1 calc R U
H24C H 0.4432 0.1312 0.3976 0.056 Uiso 1 1 calc R U
C25 C 0.3573(3) 0.0743(2) 0.9166(2) 0.0370(6) Uani 1 1 d . .
H25 H 0.4721 0.0468 0.9117 0.044 Uiso 1 1 calc R U
C26 C 0.2369(3) 0.0016(2) 0.9682(2) 0.0388(6) Uani 1 1 d . .
H26 H 0.2704 -0.0733 1.0002 0.047 Uiso 1 1 calc R U
C27 C 0.0661(3) 0.03836(17) 0.97307(18) 0.0288(5) Uani 1 1 d . .
C28 C 0.0273(3) 0.14890(18) 0.9256(2) 0.0335(5) Uani 1 1 d . .
H28 H -0.0872 0.1781 0.9259 0.040 Uiso 1 1 calc R U
C29 C 0.1562(3) 0.21648(18) 0.87778(19) 0.0316(5) Uani 1 1 d . .
H29 H 0.1264 0.2920 0.8466 0.038 Uiso 1 1 calc R U
C30 C 0.7462(4) 0.5026(2) 0.6876(2) 0.0350(5) Uani 1 1 d . .
H30A H 0.6559 0.5299 0.6433 0.052 Uiso 1 1 calc R U
H30B H 0.8525 0.5327 0.6516 0.052 Uiso 1 1 calc R U
H30C H 0.7162 0.5243 0.7430 0.052 Uiso 1 1 calc R U
C52 C -0.0312(4) 0.7669(2) 0.8282(3) 0.0513(8) Uani 1 1 d . .
H52A H 0.0089 0.6912 0.8644 0.077 Uiso 1 1 calc R U
H52B H -0.1407 0.7699 0.8043 0.077 Uiso 1 1 calc R U
H52C H -0.0444 0.8053 0.8720 0.077 Uiso 1 1 calc R U
N1 N 0.3853(3) 0.42611(14) 0.80180(14) 0.0259(4) Uani 1 1 d . .
N2 N 0.4370(3) 0.34875(14) 0.66223(14) 0.0263(4) Uani 1 1 d . .
N3 N 0.3202(3) 0.18158(15) 0.87302(15) 0.0298(4) Uani 1 1 d . .
N4 N 0.0584(3) 0.74287(15) 0.59257(15) 0.0285(4) Uani 1 1 d . .
N5 N 0.0988(3) 0.65518(15) 0.44675(15) 0.0283(4) Uani 1 1 d . .
O1 O 0.5929(2) 0.26598(13) 0.93386(13) 0.0296(3) Uani 1 1 d . .
O2 O 0.6554(2) 0.17140(13) 0.76451(13) 0.0306(4) Uani 1 1 d . .
O3 O 0.7670(2) 0.38681(13) 0.72398(13) 0.0311(4) Uani 1 1 d . .
H3 H 0.8688 0.3671 0.7128 0.037 Uiso 1 1 calc R U
O4 O 0.6338(3) 0.08076(15) 0.53092(15) 0.0396(4) Uani 1 1 d . .
O5 O 0.4766(2) 0.23441(13) 0.45644(13) 0.0340(4) Uani 1 1 d . .
O6 O 0.3559(3) 0.39609(15) 1.13597(13) 0.0375(4) Uani 1 1 d . .
O7 O 0.1961(2) 0.50889(15) 1.01766(13) 0.0349(4) Uani 1 1 d . .
O51 O 0.0869(3) 0.81602(18) 0.74782(16) 0.0491(5) Uani 1 1 d . .
H51 H 0.0718 0.8004 0.7009 0.074 Uiso 1 1 calc R U
Fe1 Fe 0.53511(4) 0.29152(2) 0.79809(2) 0.02561(12) Uani 1 1 d . .

loop_
_atom_site_aniso_label
_atom_site_aniso_U_11
_atom_site_aniso_U_22
_atom_site_aniso_U_33
_atom_site_aniso_U_23
_atom_site_aniso_U_13
_atom_site_aniso_U_12
C1 0.0272(11) 0.0270(10) 0.0279(11) -0.0064(8) -0.0022(9) -0.0046(8)
C2 0.0278(11) 0.0255(10) 0.0280(11) -0.0086(8) -0.0022(9) -0.0028(8)
C3 0.0247(11) 0.0239(10) 0.0300(11) -0.0067(8) -0.0009(9) -0.0035(8)
C4 0.0246(10) 0.0224(9) 0.0245(10) -0.0051(8) -0.0008(8) -0.0037(8)
C5 0.0289(11) 0.0250(10) 0.0254(10) -0.0091(8) -0.0001(9) -0.0027(8)
C6 0.0239(11) 0.0221(9) 0.0287(11) -0.0070(8) -0.0011(9) -0.0018(8)
C7 0.0247(11) 0.0234(10) 0.0307(11) -0.0055(8) -0.0014(9) -0.0022(8)
C8 0.0295(12) 0.0258(10) 0.0357(12) -0.0108(9) -0.0001(10) -0.0001(9)
C9 0.0308(12) 0.0254(10) 0.0371(13) -0.0054(9) -0.0038(10) 0.0016(9)
C10 0.0304(12) 0.0306(11) 0.0342(13) -0.0067(9) -0.0056(10) 0.0010(9)
C11 0.0314(12) 0.0314(11) 0.0316(12) -0.0096(9) -0.0051(10) 0.0002(9)
C12 0.0234(11) 0.0242(10) 0.0312(11) -0.0065(8) -0.0017(9) -0.0031(8)
C13 0.0273(11) 0.0233(9) 0.0253(10) -0.0065(8) -0.0009(9) -0.0030(8)
C14 0.0326(12) 0.0239(10) 0.0278(11) -0.0089(8) -0.0020(9) -0.0004(8)
C15 0.0268(11) 0.0217(9) 0.0256(10) -0.0063(8) 0.0004(9) -0.0037(8)
C16 0.0273(11) 0.0229(9) 0.0292(11) -0.0067(8) -0.0006(9) -0.0045(8)
C17 0.0261(11) 0.0234(10) 0.0328(12) -0.0089(8) 0.0008(9) -0.0047(8)
C18 0.0252(11) 0.0239(10) 0.0346(12) -0.0086(9) 0.0004(9) -0.0038(8)
C19 0.0455(16) 0.0405(13) 0.0309(13) -0.0105(10) -0.0088(11) 0.0113(11)
C20 0.0298(12) 0.0262(10) 0.0296(11) -0.0078(8) -0.0009(9) -0.0051(8)
C21 0.0335(13) 0.0395(13) 0.0341(13) -0.0180(10) 0.0000(10) 0.0005(10)
C22 0.0427(15) 0.0276(11) 0.0390(14) -0.0122(10) -0.0057(11) 0.0047(10)
C23 0.0269(11) 0.0249(10) 0.0340(12) -0.0097(9) -0.0019(9) -0.0036(8)
C24 0.0430(15) 0.0380(13) 0.0343(13) -0.0177(10) -0.0038(11) -0.0042(11)
C25 0.0258(12) 0.0303(11) 0.0427(14) -0.0033(10) -0.0011(10) -0.0016(9)
C26 0.0280(13) 0.0258(11) 0.0484(15) -0.0008(10) -0.0034(11) -0.0019(9)
C27 0.0260(12) 0.0240(10) 0.0319(12) -0.0056(8) -0.0024(9) -0.0059(9)
C28 0.0265(12) 0.0247(11) 0.0416(14) -0.0060(9) -0.0015(10) -0.0024(9)
C29 0.0282(12) 0.0222(10) 0.0387(13) -0.0067(9) -0.0015(10) -0.0037(8)
C30 0.0384(14) 0.0315(11) 0.0347(13) -0.0128(10) 0.0022(10) -0.0098(10)
C52 0.0501(18) 0.0408(15) 0.0496(18) -0.0076(13) 0.0028(14) -0.0015(13)
N1 0.0267(9) 0.0211(8) 0.0271(9) -0.0059(7) -0.0048(8) -0.0029(7)
N2 0.0253(9) 0.0227(8) 0.0273(9) -0.0066(7) -0.0012(7) -0.0027(7)
N3 0.0280(10) 0.0265(9) 0.0286(10) -0.0040(7) -0.0020(8) -0.0049(7)
N4 0.0287(10) 0.0240(9) 0.0289(10) -0.0073(7) -0.0019(8) -0.0012(7)
N5 0.0284(10) 0.0250(9) 0.0277(10) -0.0071(7) -0.0024(8) -0.0013(7)
O1 0.0263(8) 0.0278(7) 0.0303(8) -0.0072(6) -0.0035(7) -0.0008(6)
O2 0.0308(9) 0.0262(7) 0.0310(9) -0.0085(6) -0.0017(7) -0.0004(6)
O3 0.0266(8) 0.0305(8) 0.0332(9) -0.0101(7) 0.0009(7) -0.0046(6)
O4 0.0455(11) 0.0321(9) 0.0440(11) -0.0198(8) -0.0068(9) 0.0055(8)
O5 0.0417(10) 0.0278(8) 0.0325(9) -0.0123(7) -0.0053(8) 0.0005(7)
O6 0.0437(11) 0.0375(9) 0.0298(9) -0.0124(7) -0.0065(8) 0.0022(8)
O7 0.0333(9) 0.0385(9) 0.0319(9) -0.0152(7) -0.0029(7) 0.0049(7)
O51 0.0575(14) 0.0498(12) 0.0406(11) -0.0167(9) 0.0013(10) -0.0179(10)
Fe1 0.02564(19) 0.02191(17) 0.02572(19) -0.00616(12) -0.00182(13) -0.00183(12)

loop_
_atom_type_symbol
_atom_type_description
_atom_type_scat_dispersion_real
_atom_type_scat_dispersion_imag
_atom_type_scat_source
C C 0.0033 0.0016 'International Tables Vol C Tables 4.2.6.8 and 6.1.1.4'
H H 0.0000 0.0000 'International Tables Vol C Tables 4.2.6.8 and 6.1.1.4'
N N 0.0061 0.0033 'International Tables Vol C Tables 4.2.6.8 and 6.1.1.4'
O O 0.0106 0.0060 'International Tables Vol C Tables 4.2.6.8 and 6.1.1.4'
Fe Fe 0.3463 0.8444 'International Tables Vol C Tables 4.2.6.8 and 6.1.1.4'

loop_
_geom_angle_atom_site_label_1
_geom_angle_atom_site_label_2
_geom_angle_atom_site_label_3
_geom_angle
_geom_angle_site_symmetry_3
O1 C1 C2 121.7(2) .
O1 C1 C19 115.7(2) .
C2 C1 C19 122.7(2) .
C3 C2 C1 123.5(2) .
C3 C2 C20 116.6(2) .
C1 C2 C20 119.9(2) .
N1 C3 C2 127.8(2) .
N1 C3 H3A 116.1 .
C2 C3 H3A 116.1 .
C5 C4 N1 125.1(2) .
C5 C4 C15 119.7(2) .
N1 C4 C15 115.23(19) .
C4 C5 C6 121.6(2) .
C4 C5 H5 119.2 .
C6 C5 H5 119.2 .
N4 C6 C5 119.5(2) .
N4 C6 C13 121.7(2) .
C5 C6 C13 118.8(2) .
N4 C7 C8 119.7(2) .
N4 C7 C12 121.4(2) .
C8 C7 C12 119.0(2) .
C9 C8 C7 120.3(2) .
C9 C8 H8 119.9 .
C7 C8 H8 119.9 .
C8 C9 C10 120.7(2) .
C8 C9 H9 119.7 .
C10 C9 H9 119.7 .
C11 C10 C9 121.0(2) .
C11 C10 H10 119.5 .
C9 C10 H10 119.5 .
C10 C11 C12 119.9(2) .
C10 C11 H11 120.0 .
C12 C11 H11 120.0 .
N5 C12 C11 119.2(2) .
N5 C12 C7 121.7(2) .
C11 C12 C7 119.1(2) .
N5 C13 C14 119.4(2) .
N5 C13 C6 121.7(2) .
C14 C13 C6 118.9(2) .
C15 C14 C13 121.4(2) .
C15 C14 H14 119.3 .
C13 C14 H14 119.3 .
C14 C15 N2 125.2(2) .
C14 C15 C4 119.5(2) .
N2 C15 C4 115.3(2) .
N2 C16 C17 127.2(2) .
N2 C16 H16 116.4 .
C17 C16 H16 116.4 .
C16 C17 C18 123.2(2) .
C16 C17 C23 116.8(2) .
C18 C17 C23 120.0(2) .
O2 C18 C17 122.3(2) .
O2 C18 C22 114.7(2) .
C17 C18 C22 122.9(2) .
C1 C19 H19A 109.5 .
C1 C19 H19B 109.5 .
H19A C19 H19B 109.5 .
C1 C19 H19C 109.5 .
H19A C19 H19C 109.5 .
H19B C19 H19C 109.5 .
O6 C20 O7 120.9(2) .
O6 C20 C2 127.7(2) .
O7 C20 C2 111.4(2) .
O7 C21 H21A 109.5 .
O7 C21 H21B 109.5 .
H21A C21 H21B 109.5 .
O7 C21 H21C 109.5 .
H21A C21 H21C 109.5 .
H21B C21 H21C 109.5 .
C18 C22 H22A 109.5 .
C18 C22 H22B 109.5 .
H22A C22 H22B 109.5 .
C18 C22 H22C 109.5 .
H22A C22 H22C 109.5 .
H22B C22 H22C 109.5 .
O4 C23 O5 120.7(2) .
O4 C23 C17 126.4(2) .
O5 C23 C17 112.81(19) .
O5 C24 H24A 109.5 .
O5 C24 H24B 109.5 .
H24A C24 H24B 109.5 .
O5 C24 H24C 109.5 .
H24A C24 H24C 109.5 .
H24B C24 H24C 109.5 .
N3 C25 C26 123.4(2) .
N3 C25 H25 118.3 .
C26 C25 H25 118.3 .
C25 C26 C27 119.9(2) .
C25 C26 H26 120.0 .
C27 C26 H26 120.0 .
C28 C27 C26 116.7(2) .
C28 C27 C27 122.3(3) 2_557
C26 C27 C27 121.0(3) 2_557
C29 C28 C27 119.7(2) .
C29 C28 H28 120.1 .
C27 C28 H28 120.1 .
N3 C29 C28 123.8(2) .
N3 C29 H29 118.1 .
C28 C29 H29 118.1 .
O3 C30 H30A 109.5 .
O3 C30 H30B 109.5 .
H30A C30 H30B 109.5 .
O3 C30 H30C 109.5 .
H30A C30 H30C 109.5 .
H30B C30 H30C 109.5 .
O51 C52 H52A 109.5 .
O51 C52 H52B 109.5 .
H52A C52 H52B 109.5 .
O51 C52 H52C 109.5 .
H52A C52 H52C 109.5 .
H52B C52 H52C 109.5 .
C3 N1 C4 119.32(19) .
C3 N1 Fe1 125.58(16) .
C4 N1 Fe1 114.71(15) .
C16 N2 C15 119.6(2) .
C16 N2 Fe1 125.86(16) .
C15 N2 Fe1 114.50(15) .
C29 N3 C25 116.5(2) .
C29 N3 Fe1 124.46(15) .
C25 N3 Fe1 119.09(17) .
C6 N4 C7 116.9(2) .
C13 N5 C12 116.6(2) .
C1 O1 Fe1 132.97(16) .
C18 O2 Fe1 133.51(16) .
C30 O3 Fe1 118.52(15) .
C30 O3 H3 109.5 .
Fe1 O3 H3 132.0 .
C23 O5 C24 115.56(19) .
C20 O7 C21 116.1(2) .
C52 O51 H51 109.5 .
O2 Fe1 O1 107.34(7) .
O2 Fe1 N1 166.35(8) .
O1 Fe1 N1 86.25(7) .
O2 Fe1 N2 86.61(8) .
O1 Fe1 N2 166.01(7) .
N1 Fe1 N2 79.78(8) .
O2 Fe1 N3 87.14(8) .
O1 Fe1 N3 87.87(7) .
N1 Fe1 N3 92.20(8) .
N2 Fe1 N3 91.77(8) .
O2 Fe1 O3 87.55(7) .
O1 Fe1 O3 92.00(7) .
N1 Fe1 O3 93.38(8) .
N2 Fe1 O3 89.70(7) .
N3 Fe1 O3 174.40(7) .

loop_
_geom_bond_atom_site_label_1
_geom_bond_atom_site_label_2
_geom_bond_distance
_geom_bond_site_symmetry_2
C1 O1 1.280(3) .
C1 C2 1.427(3) .
C1 C19 1.501(4) .
C2 C3 1.416(3) .
C2 C20 1.475(3) .
C3 N1 1.311(3) .
C3 H3A 0.9500 .
C4 C5 1.365(3) .
C4 N1 1.414(3) .
C4 C15 1.457(3) .
C5 C6 1.415(3) .
C5 H5 0.9500 .
C6 N4 1.339(3) .
C6 C13 1.442(3) .
C7 N4 1.351(3) .
C7 C8 1.423(3) .
C7 C12 1.439(3) .
C8 C9 1.362(4) .
C8 H8 0.9500 .
C9 C10 1.423(4) .
C9 H9 0.9500 .
C10 C11 1.365(3) .
C10 H10 0.9500 .
C11 C12 1.424(3) .
C11 H11 0.9500 .
C12 N5 1.351(3) .
C13 N5 1.341(3) .
C13 C14 1.416(3) .
C14 C15 1.373(3) .
C14 H14 0.9500 .
C15 N2 1.411(3) .
C16 N2 1.316(3) .
C16 C17 1.418(3) .
C16 H16 0.9500 .
C17 C18 1.425(3) .
C17 C23 1.475(3) .
C18 O2 1.275(3) .
C18 C22 1.503(3) .
C19 H19A 0.9800 .
C19 H19B 0.9800 .
C19 H19C 0.9800 .
C20 O6 1.212(3) .
C20 O7 1.359(3) .
C21 O7 1.435(3) .
C21 H21A 0.9800 .
C21 H21B 0.9800 .
C21 H21C 0.9800 .
C22 H22A 0.9800 .
C22 H22B 0.9800 .
C22 H22C 0.9800 .
C23 O4 1.210(3) .
C23 O5 1.356(3) .
C24 O5 1.445(3) .
C24 H24A 0.9800 .
C24 H24B 0.9800 .
C24 H24C 0.9800 .
C25 N3 1.343(3) .
C25 C26 1.382(3) .
C25 H25 0.9500 .
C26 C27 1.395(4) .
C26 H26 0.9500 .
C27 C28 1.387(3) .
C27 C27 1.488(4) 2_557
C28 C29 1.385(3) .
C28 H28 0.9500 .
C29 N3 1.338(3) .
C29 H29 0.9500 .
C30 O3 1.434(3) .
C30 H30A 0.9800 .
C30 H30B 0.9800 .
C30 H30C 0.9800 .
C52 O51 1.404(4) .
C52 H52A 0.9800 .
C52 H52B 0.9800 .
C52 H52C 0.9800 .
N1 Fe1 2.070(2) .
N2 Fe1 2.083(2) .
N3 Fe1 2.279(2) .
O1 Fe1 2.0249(19) .
O2 Fe1 1.9953(18) .
O3 Fe1 2.2839(19) .
O3 H3 0.8400 .
O51 H51 0.8400 .

loop_
_geom_torsion_atom_site_label_1
_geom_torsion_atom_site_label_2
_geom_torsion_atom_site_label_3
_geom_torsion_atom_site_label_4
_geom_torsion
_geom_torsion_site_symmetry_1
_geom_torsion_site_symmetry_4
O1 C1 C2 C3 -1.9(4) . .
C19 C1 C2 C3 177.9(2) . .
O1 C1 C2 C20 179.4(2) . .
C19 C1 C2 C20 -0.8(3) . .
C1 C2 C3 N1 4.7(4) . .
C20 C2 C3 N1 -176.6(2) . .
N1 C4 C5 C6 -177.2(2) . .
C15 C4 C5 C6 3.8(3) . .
C4 C5 C6 N4 177.5(2) . .
C4 C5 C6 C13 -1.9(3) . .
N4 C7 C8 C9 179.9(2) . .
C12 C7 C8 C9 -0.1(3) . .
C7 C8 C9 C10 -0.5(4) . .
C8 C9 C10 C11 0.5(4) . .
C9 C10 C11 C12 0.0(4) . .
C10 C11 C12 N5 179.9(2) . .
C10 C11 C12 C7 -0.6(3) . .
N4 C7 C12 N5 0.1(3) . .
C8 C7 C12 N5 -179.9(2) . .
N4 C7 C12 C11 -179.4(2) . .
C8 C7 C12 C11 0.6(3) . .
N4 C6 C13 N5 0.6(3) . .
C5 C6 C13 N5 180.0(2) . .
N4 C6 C13 C14 179.6(2) . .
C5 C6 C13 C14 -1.0(3) . .
N5 C13 C14 C15 -179.0(2) . .
C6 C13 C14 C15 2.0(3) . .
C13 C14 C15 N2 -179.0(2) . .
C13 C14 C15 C4 -0.1(3) . .
C5 C4 C15 C14 -2.7(3) . .
N1 C4 C15 C14 178.1(2) . .
C5 C4 C15 N2 176.2(2) . .
N1 C4 C15 N2 -2.9(3) . .
N2 C16 C17 C18 0.7(4) . .
N2 C16 C17 C23 -179.9(2) . .
C16 C17 C18 O2 -7.4(4) . .
C23 C17 C18 O2 173.2(2) . .
C16 C17 C18 C22 171.0(2) . .
C23 C17 C18 C22 -8.4(3) . .
C3 C2 C20 O6 -175.9(2) . .
C1 C2 C20 O6 2.9(4) . .
C3 C2 C20 O7 5.3(3) . .
C1 C2 C20 O7 -176.0(2) . .
C16 C17 C23 O4 -178.9(2) . .
C18 C17 C23 O4 0.5(4) . .
C16 C17 C23 O5 2.7(3) . .
C18 C17 C23 O5 -177.8(2) . .
N3 C25 C26 C27 2.9(5) . .
C25 C26 C27 C28 -0.9(4) . .
C25 C26 C27 C27 179.1(3) . 2_557
C26 C27 C28 C29 -0.9(4) . .
C27 C27 C28 C29 179.1(3) 2_557 .
C27 C28 C29 N3 0.8(4) . .
C2 C3 N1 C4 178.4(2) . .
C2 C3 N1 Fe1 5.9(3) . .
C5 C4 N1 C3 14.5(3) . .
C15 C4 N1 C3 -166.4(2) . .
C5 C4 N1 Fe1 -172.25(18) . .
C15 C4 N1 Fe1 6.8(2) . .
C17 C16 N2 C15 -179.8(2) . .
C17 C16 N2 Fe1 -1.0(3) . .
C14 C15 N2 C16 -4.5(3) . .
C4 C15 N2 C16 176.60(19) . .
C14 C15 N2 Fe1 176.54(18) . .
C4 C15 N2 Fe1 -2.3(2) . .
C28 C29 N3 C25 1.1(4) . .
C28 C29 N3 Fe1 -178.4(2) . .
C26 C25 N3 C29 -2.9(4) . .
C26 C25 N3 Fe1 176.6(2) . .
C5 C6 N4 C7 -179.2(2) . .
C13 C6 N4 C7 0.2(3) . .
C8 C7 N4 C6 179.5(2) . .
C12 C7 N4 C6 -0.5(3) . .
C14 C13 N5 C12 180.0(2) . .
C6 C13 N5 C12 -1.0(3) . .
C11 C12 N5 C13 -179.9(2) . .
C7 C12 N5 C13 0.6(3) . .
C2 C1 O1 Fe1 -12.5(3) . .
C19 C1 O1 Fe1 167.75(18) . .
C17 C18 O2 Fe1 15.5(3) . .
C22 C18 O2 Fe1 -163.14(17) . .
O4 C23 O5 C24 -0.3(3) . .
C17 C23 O5 C24 178.1(2) . .
O6 C20 O7 C21 0.5(3) . .
C2 C20 O7 C21 179.5(2) . .
